data_4323167
loop_
_publ_author_name
'Raffaella Crescenzi'
'Euro Solari'
'Carlo Floriani'
'Angiola Chiesi-Villa'
'Corrado Rizzoli'

_publ_contact_author
;
     Dr. Corrado Rizzoli
     Universit\'a di Parma
     Dipartimento di Chimica Generale ed Inorganica,
     Chimica Analitica, Chimica Fisica
     Viale delle Scienze 78
     I-43100 Parma
     Italy
;
_publ_contact_author_email rizzoli@at@ipruniv.cce.unipr.it
_publ_contact_author_fax '[039]521 905 556'
_publ_contact_author_phone '[039]521 905 449'
_publ_section_title
;
 The Intra- and Intermolecular Oxidative Coupling of Ni(II)-meso-Octaethyl
 Mono(pyridine)-Tris(pyrrole) Complex Leading to CC Bonds: Pathways to
 Oligomeric Porphyrinogens
;
_journal_name_full 'Inorganic Chemistry'
_journal_page_first 6044
_journal_page_last 6051
_journal_paper_doi 10.1021/ic9806378
_journal_volume 37
_journal_year 1998
_chemical_formula_sum 'C45 H65 Cu Li N4 O2'
_chemical_formula_weight 764.52
_space_group_IT_number 14
_symmetry_cell_setting monoclinic
_symmetry_space_group_name_Hall '-P 2yn'
_symmetry_space_group_name_H-M 'P 1 21/n 1'
_atom_sites_solution_hydrogens difmap
_atom_sites_solution_primary direct
_atom_sites_solution_secondary difmap
_cell_angle_alpha 90.00(0)
_cell_angle_beta 100.66(1)
_cell_angle_gamma 90.00(0)
_cell_formula_units_Z 4.00
_cell_length_a 12.043(3)
_cell_length_b 19.010(5)
_cell_length_c 19.147(2)
_cell_measurement_reflns_used 295
_cell_measurement_temperature 25
_cell_measurement_theta_max 74.7
_cell_measurement_theta_min 62.5
_cell_volume 4307.8(16)
_computing_cell_refinement 'TEXSAN Software'
_computing_data_collection 'TEXSAN Software'
_computing_data_reduction 'TEXSAN Software'
_computing_structure_refinement 'SHELXS-93 (Sheldrick, 1993)'
_computing_structure_solution 'SHELXS-76 (Sheldrick, 1976)'
_diffrn_ambient_temperature 295
_diffrn_measurement_device 'Rigaku AFC6S'
_diffrn_measurement_method omega/2theta
_diffrn_radiation_monochromator graphite
_diffrn_radiation_source fine-focussealedtube
_diffrn_radiation_type CuKa
_diffrn_radiation_wavelength 1.54178
_diffrn_reflns_av_R_equivalents 0.0512
_diffrn_reflns_av_sigmaI/netI 85.8783
_diffrn_reflns_limit_h_max 14
_diffrn_reflns_limit_h_min -14
_diffrn_reflns_limit_k_max 23
_diffrn_reflns_limit_k_min -13
_diffrn_reflns_limit_l_max 22
_diffrn_reflns_limit_l_min -23
_diffrn_reflns_number 8536
_diffrn_reflns_theta_max 70.20
_diffrn_reflns_theta_min 3.30
_diffrn_standards_decay_% 3.0
_diffrn_standards_interval_count 150
_diffrn_standards_number 3
_exptl_absorpt_coefficient_mu 0.9770
_exptl_absorpt_correction_T_max 1.000
_exptl_absorpt_correction_T_min 0.875
_exptl_absorpt_correction_type 'North et al. 1968'
_exptl_crystal_colour red
_exptl_crystal_density_diffrn 1.1788
_exptl_crystal_density_meas ?
_exptl_crystal_density_method not_measured
_exptl_crystal_description irregular_prism
_exptl_crystal_F_000 1644.0
_exptl_crystal_size_max 0.34
_exptl_crystal_size_mid 0.23
_exptl_crystal_size_min 0.18
_refine_diff_density_max 0.603
_refine_diff_density_min -0.373
_refine_diff_density_rms 0.063
_refine_ls_extinction_method none
_refine_ls_goodness_of_fit_all 0.974
_refine_ls_goodness_of_fit_obs 1.122
_refine_ls_hydrogen_treatment not_refined
_refine_ls_matrix_type full
_refine_ls_number_parameters 472
_refine_ls_number_reflns 6667
_refine_ls_number_restraints 102
_refine_ls_restrained_S_all 1.009
_refine_ls_restrained_S_obs 1.117
_refine_ls_R_factor_all 0.1635
_refine_ls_R_factor_obs 0.0603
_refine_ls_shift/esd_max 0.010
_refine_ls_shift/esd_mean 0.000
_refine_ls_structure_factor_coef Fsqd
_refine_ls_weighting_details 'w=1/[s^2^(Fo^2^)+( 0.1177P)^2^+0.0000P] where P=(Fo^2^+2Fc^2^)/3'
_refine_ls_weighting_scheme calc
_refine_ls_wR_factor_all 0.2184
_refine_ls_wR_factor_obs 0.1603
_reflns_number_observed 3656
_reflns_number_total 8129
_reflns_observed_criterion >2sigma(I)
_cod_data_source_file ic9806378_3.cif
_cod_data_source_block COMPLEX7
_cod_depositor_comments
;
The following automatic conversions were performed:

'_exptl_crystal_density_meas' value 'not_measured' was changed to '?'
- the value is perceived as not measured.

Automatic conversion script
Id: cif_fix_values 3008 2015-01-20 13:52:24Z robertas 

The following automatic conversions were performed:

'_refine_ls_weighting_scheme' value 'calc w=1/[s^2^(Fo^2^)+(
0.1177P)^2^+0.0000P] where P=(Fo^2^+2Fc^2^)/3' was changed to 'calc'.
New tag '_refine_ls_weighting_details' was created. The value of the
new tag was set to 'w=1/[s^2^(Fo^2^)+( 0.1177P)^2^+0.0000P] where
P=(Fo^2^+2Fc^2^)/3'.

Automatic conversion script
Id: cif_fix_values 3143 2015-03-26 13:38:13Z robertas 
;
_cod_original_cell_volume 4308.(2)
_cod_original_formula_sum C45H65CuLiN4O2
_cod_database_code 4323167

loop_
_symmetry_equiv_pos_as_xyz
'x, y, z'
'-x+1/2, y+1/2, -z+1/2'
'-x, -y, -z'
'x-1/2, -y-1/2, z-1/2'

loop_
_atom_site_aniso_label
_atom_site_aniso_U_11
_atom_site_aniso_U_22
_atom_site_aniso_U_33
_atom_site_aniso_U_23
_atom_site_aniso_U_13
_atom_site_aniso_U_12
CU1 0.0531(4) 0.0614(4) 0.0362(3) 0.0005(3) 0.0012(2) -0.0049(3)
LI1 0.083(7) 0.135(10) 0.085(7) 0.004(6) 0.017(6) 0.017(7)
O1 0.1035(32) 0.1419(41) 0.0742(25) 0.0214(26) 0.0088(23) 0.0363(29)
O2 0.1191(39) 0.1789(54) 0.1006(34) 0.0219(35) 0.0119(30) 0.0051(37)
N1 0.0590(23) 0.0847(28) 0.0408(18) 0.0013(18) 0.0059(16) -0.0095(21)
N2 0.0646(24) 0.0674(25) 0.0394(18) -0.0028(16) 0.0047(16) -0.0043(18)
N3 0.0532(21) 0.0650(23) 0.0418(17) 0.0058(16) 0.0032(15) -0.0064(18)
N4 0.0519(20) 0.0632(25) 0.0396(16) -0.0015(15) 0.0001(15) -0.0058(17)
C1 0.0459(25) 0.1158(43) 0.0454(23) -0.0100(26) 0.0022(19) -0.0093(27)
C2 0.0667(35) 0.1661(68) 0.0642(32) -0.0001(38) 0.0018(27) -0.0344(40)
C3 0.0844(40) 0.1464(59) 0.0624(32) 0.0107(36) 0.0125(28) -0.0411(40)
C4 0.0699(31) 0.0958(39) 0.0495(25) 0.0034(25) 0.0070(22) -0.0235(29)
C5 0.0844(37) 0.0933(40) 0.0460(24) 0.0121(25) 0.0135(24) -0.0086(32)
C6 0.0636(27) 0.0797(35) 0.0392(20) -0.0038(21) 0.0100(19) -0.0069(25)
C7 0.0843(37) 0.1028(42) 0.0369(22) -0.0006(24) 0.0092(23) -0.0048(32)
C8 0.0930(39) 0.0889(39) 0.0456(24) -0.0220(25) 0.0016(25) -0.0114(32)
C9 0.0699(30) 0.0660(30) 0.0483(22) -0.0062(22) -0.0019(22) -0.0018(25)
C10 0.0776(33) 0.0617(31) 0.0609(27) -0.0054(24) -0.0079(24) -0.0097(26)
C11 0.0618(29) 0.0653(29) 0.0481(22) 0.0065(21) -0.0062(21) -0.0125(23)
C12 0.0595(30) 0.0863(38) 0.0704(30) 0.0134(28) -0.0020(25) -0.0184(27)
C13 0.0516(27) 0.1076(43) 0.0568(26) 0.0120(28) 0.0053(22) -0.0091(27)
C14 0.0491(24) 0.0847(36) 0.0462(22) 0.0139(23) 0.0082(19) -0.0017(24)
C15 0.0579(28) 0.0790(34) 0.0490(23) 0.0009(23) 0.0087(21) -0.0046(25)
C16 0.0584(26) 0.0619(27) 0.0409(20) -0.0013(18) 0.0078(19) -0.0008(21)
C17 0.0802(32) 0.0753(34) 0.0443(22) -0.0034(22) 0.0107(22) -0.0019(27)
C18 0.0749(33) 0.0877(39) 0.0416(21) 0.0055(23) 0.0027(22) -0.0060(28)
C19 0.0696(31) 0.0802(36) 0.0441(22) 0.0026(22) -0.0057(22) 0.0020(25)
C20 0.0596(25) 0.0727(29) 0.0401(19) -0.0031(22) -0.0033(18) -0.0064(25)
C21 0.0543(27) 0.1079(42) 0.0478(23) -0.0009(27) -0.0032(20) 0.0079(28)
C22 0.1127(50) 0.1523(64) 0.0564(31) 0.0107(37) 0.0297(33) -0.0378(48)
C23 0.101(5) 0.247(11) 0.073(4) -0.017(5) 0.034(4) -0.063(6)
C24 0.1196(50) 0.0703(38) 0.0732(35) 0.0121(29) 0.0032(33) -0.0136(36)
C25 0.1740(83) 0.0959(57) 0.1467(75) 0.0046(51) -0.0024(61) -0.0093(55)
C26 0.1101(47) 0.0846(39) 0.0741(33) -0.0159(32) -0.0075(31) -0.0300(37)
C27 0.0991(47) 0.1280(57) 0.0898(42) -0.0063(41) -0.0271(36) -0.0333(44)
C28 0.1018(44) 0.0648(36) 0.0911(39) 0.0000(30) 0.0007(33) 0.0166(32)
C29 0.1638(82) 0.1353(72) 0.1388(75) 0.0162(59) 0.0270(64) 0.0497(61)
C30 0.0719(34) 0.1075(45) 0.0596(28) -0.0035(28) 0.0176(25) 0.0093(31)
C31 0.0701(38) 0.1565(66) 0.1067(49) 0.0001(48) 0.0304(36) 0.0205(41)
C32 0.0695(31) 0.0680(32) 0.0560(25) 0.0043(23) -0.0024(23) 0.0088(25)
C33 0.1123(50) 0.0670(37) 0.1024(44) -0.0010(33) -0.0032(37) -0.0003(34)
C34 0.1160(50) 0.1042(48) 0.0610(31) -0.0031(32) 0.0100(32) 0.0326(40)
C35 0.1929(93) 0.1674(87) 0.1132(61) -0.0092(59) 0.0518(62) 0.0678(73)
C36 0.0622(33) 0.1998(82) 0.0548(28) -0.0045(42) -0.0055(25) -0.0107(43)
C37 0.118(6) 0.250(11) 0.071(4) -0.021(6) -0.001(4) -0.084(7)
C41 0.1507(69) 0.1740(80) 0.0746(41) 0.0166(45) 0.0240(43) 0.0734(60)
C43 0.155(8) 0.231(11) 0.131(7) 0.062(7) 0.004(6) 0.068(8)

loop_
_atom_site_label
_atom_site_fract_x
_atom_site_fract_y
_atom_site_fract_z
_atom_site_U_iso_or_equiv
_atom_site_thermal_displace_type
_atom_site_type_symbol
_atom_site_calc_flag
_atom_site_calc_attached_atom
_atom_site_aniso_ratio
CU1 0.00965(5) 0.08532(3) 0.29456(3) 0.0511(2) aniso Cu . . 1.87
LI1 -0.1874(9) 0.1011(7) 0.0823(6) 0.1008(49) aniso Li . . 1.81
O1 -0.2953(4) 0.1553(3) 0.1188(2) 0.1075(18) aniso O . . 2.64
O2 -0.2507(5) 0.1056(4) -0.0216(3) 0.1339(26) aniso O . . 1.98
N1 0.1492(3) 0.1234(2) 0.2825(2) 0.0619(14) aniso N . . 2.18
N2 -0.0312(3) 0.0655(2) 0.1931(2) 0.0578(14) aniso N . . 1.83
N3 -0.1330(3) 0.0500(2) 0.3060(2) 0.0541(12) aniso N . . 1.79
N4 0.0534(3) 0.1012(2) 0.4058(2) 0.0526(12) aniso N . . 1.83
C1 0.2437(4) 0.1276(3) 0.3350(2) 0.0698(19) aniso C . . 3.07
C2 0.3223(5) 0.1683(4) 0.3103(3) 0.1003(29) aniso C . . 3.45
C3 0.2775(5) 0.1887(4) 0.2403(3) 0.0979(25) aniso C . . 3.04
C4 0.1707(4) 0.1593(3) 0.2243(2) 0.0723(20) aniso C . . 2.26
C5 0.0824(5) 0.1650(3) 0.1564(2) 0.0744(21) aniso C . . 2.44
C6 0.0173(4) 0.0965(3) 0.1413(2) 0.0608(17) aniso C . . 2.14
C7 -0.0145(5) 0.0576(3) 0.0787(2) 0.0749(22) aniso C . . 2.83
C8 -0.0802(5) 0.0022(3) 0.0945(2) 0.0773(21) aniso C . . 2.94
C9 -0.0909(4) 0.0074(3) 0.1649(2) 0.0631(17) aniso C . . 1.85
C10 -0.1460(4) -0.0421(3) 0.2109(3) 0.0693(19) aniso C . . 2.16
C11 -0.1963(4) -0.0026(3) 0.2664(2) 0.0605(16) aniso C . . 2.20
C12 -0.2940(4) -0.0109(3) 0.2910(3) 0.0739(19) aniso C . . 2.23
C13 -0.2962(4) 0.0394(3) 0.3457(3) 0.0726(20) aniso C . . 2.29
C14 -0.1956(4) 0.0752(3) 0.3527(2) 0.0601(17) aniso C . . 2.16
C15 -0.1464(4) 0.1351(3) 0.4013(2) 0.0621(17) aniso C . . 1.64
C16 -0.0307(4) 0.1088(2) 0.4432(2) 0.0539(14) aniso C . . 1.52
C17 -0.0137(4) 0.0952(3) 0.5152(2) 0.0667(18) aniso C . . 1.86
C18 0.0911(4) 0.0733(3) 0.5494(2) 0.0691(20) aniso C . . 2.29
C19 0.1762(4) 0.0688(3) 0.5130(2) 0.0667(18) aniso C . . 2.12
C20 0.1582(4) 0.0845(3) 0.4402(2) 0.0591(14) aniso C . . 2.17
C21 0.2533(4) 0.0789(3) 0.3988(2) 0.0716(20) aniso C . . 2.75
C22 0.1382(6) 0.1850(4) 0.0932(3) 0.1054(30) aniso C . . 4.03
C23 0.2257(7) 0.1371(6) 0.0761(4) 0.1380(41) aniso C . . 4.73
C24 -0.0054(6) 0.2220(3) 0.1652(3) 0.0895(26) aniso C . . 2.25
C25 0.0396(8) 0.2937(4) 0.1893(5) 0.1429(40) aniso C . . 2.15
C26 -0.2388(6) -0.0862(3) 0.1628(3) 0.0928(25) aniso C . . 2.95
C27 -0.3356(6) -0.0455(4) 0.1187(4) 0.1114(27) aniso C . . 3.43
C28 -0.0575(6) -0.0936(3) 0.2519(3) 0.0881(24) aniso C . . 2.10
C29 0.0074(8) -0.1357(5) 0.2082(5) 0.1461(46) aniso C . . 2.09
C30 -0.2269(5) 0.1535(3) 0.4542(3) 0.0790(20) aniso C . . 2.00
C31 -0.3348(5) 0.1937(4) 0.4196(4) 0.1093(31) aniso C . . 2.79
C32 -0.1265(4) 0.2010(3) 0.3583(2) 0.0663(18) aniso C . . 1.80
C33 -0.0695(6) 0.2614(3) 0.4020(4) 0.0968(25) aniso C . . 2.04
C34 0.2522(6) 0.0020(4) 0.3725(3) 0.0945(24) aniso C . . 2.40
C35 0.3376(9) -0.0145(5) 0.3247(4) 0.1549(48) aniso C . . 3.12
C36 0.3705(5) 0.0924(5) 0.4490(3) 0.1077(31) aniso C . . 4.60
C37 0.3796(7) 0.1629(6) 0.4863(4) 0.1488(42) aniso C . . 5.45
C41 -0.3188(8) 0.1530(5) 0.1885(4) 0.1327(36) aniso C . . 3.29
C43 -0.4570(9) 0.2256(7) 0.1195(5) 0.1754(52) aniso C . . 3.58
C42A -0.4100(14) 0.1999(9) 0.1963(8) 0.1073(44) iso C . . 0.00
C44A -0.3386(15) 0.2295(10) 0.0947(9) 0.1152(47) iso C . . 0.00
C42B -0.4456(16) 0.1616(10) 0.1788(10) 0.1278(55) iso C . . 0.00
C44B -0.3839(14) 0.1958(9) 0.0738(8) 0.1037(42) iso C . . 0.00
C45A -0.3171(23) 0.0447(11) -0.0549(14) 0.198(11) iso C . . 0.00
C46A -0.3427(22) 0.0430(14) -0.1364(14) 0.210(10) iso C . . 0.00
C47A -0.2540(16) 0.0992(12) -0.1440(10) 0.1586(72) iso C . . 0.00
C48A -0.1815(12) 0.1243(10) -0.0739(7) 0.1196(49) iso C . . 0.00
C45B -0.3574(11) 0.0734(9) -0.0557(7) 0.1151(52) iso C . . 0.00
C46B -0.3548(14) 0.0908(9) -0.1341(8) 0.1170(48) iso C . . 0.00
C47B -0.2742(16) 0.1542(10) -0.1301(11) 0.1560(69) iso C . . 0.00
C48B -0.2075(20) 0.1679(10) -0.0556(10) 0.1861(86) iso C . . 0.00
H2 0.39710(0) 0.17890(0) 0.33000(0) 0.1200(0) iso H . C2 1.00
H3 0.31640(0) 0.22120(0) 0.20320(0) 0.1200(0) iso H . C3 1.00
H7 0.01620(0) 0.07650(0) 0.04410(0) 0.1200(0) iso H . C7 1.00
H8 -0.10540(0) -0.03650(0) 0.06140(0) 0.1200(0) iso H . C8 1.00
H12 -0.36050(0) -0.05070(0) 0.27640(0) 0.1200(0) iso H . C12 1.00
H13 -0.37080(0) 0.04260(0) 0.37280(0) 0.1200(0) iso H . C13 1.00
H17 -0.07450(0) 0.09970(0) 0.54230(0) 0.1200(0) iso H . C17 1.00
H18 0.09010(0) 0.06160(0) 0.60440(0) 0.1200(0) iso H . C18 1.00
H19 0.25400(0) 0.05400(0) 0.53210(0) 0.1200(0) iso H . C19 1.00
H221 0.17950(0) 0.23750(0) 0.09770(0) 0.1200(0) iso H . C22 1.00
H222 0.07760(0) 0.20020(0) 0.04430(0) 0.1200(0) iso H . C22 1.00
H231 0.25400(0) 0.15560(0) 0.03610(0) 0.1200(0) iso H . C23 1.00
H232 0.19340(0) 0.09180(0) 0.06490(0) 0.1200(0) iso H . C23 1.00
H233 0.28620(0) 0.13410(0) 0.11630(0) 0.1200(0) iso H . C23 1.00
H241 -0.05830(0) 0.20290(0) 0.19980(0) 0.1200(0) iso H . C24 1.00
H242 -0.06610(0) 0.23500(0) 0.11440(0) 0.1200(0) iso H . C24 1.00
H251 -0.02010(0) 0.32420(0) 0.19300(0) 0.1200(0) iso H . C25 1.00
H252 0.08370(0) 0.31160(0) 0.15570(0) 0.1200(0) iso H . C25 1.00
H253 0.08930(0) 0.28820(0) 0.23490(0) 0.1200(0) iso H . C25 1.00
H261 -0.20600(0) -0.11610(0) 0.12800(0) 0.1200(0) iso H . C26 1.00
H262 -0.27670(0) -0.12100(0) 0.19910(0) 0.1200(0) iso H . C26 1.00
H271 -0.38850(0) -0.07710(0) 0.09140(0) 0.1200(0) iso H . C27 1.00
H272 -0.30810(0) -0.01280(0) 0.08830(0) 0.1200(0) iso H . C27 1.00
H273 -0.37530(0) -0.01930(0) 0.15070(0) 0.1200(0) iso H . C27 1.00
H281 -0.08960(0) -0.14510(0) 0.27590(0) 0.1200(0) iso H . C28 1.00
H282 0.03360(0) -0.07810(0) 0.28070(0) 0.1200(0) iso H . C28 1.00
H291 0.06160(0) -0.16470(0) 0.23830(0) 0.1200(0) iso H . C29 1.00
H292 0.04910(0) -0.10390(0) 0.18210(0) 0.1200(0) iso H . C29 1.00
H293 -0.04190(0) -0.16370(0) 0.17520(0) 0.1200(0) iso H . C29 1.00
H301 -0.24620(0) 0.10630(0) 0.47440(0) 0.1200(0) iso H . C30 1.00
H302 -0.18350(0) 0.19150(0) 0.49580(0) 0.1200(0) iso H . C30 1.00
H311 -0.39190(0) 0.19530(0) 0.44430(0) 0.1200(0) iso H . C31 1.00
H312 -0.36450(0) 0.17170(0) 0.37050(0) 0.1200(0) iso H . C31 1.00
H313 -0.30970(0) 0.23760(0) 0.40630(0) 0.1200(0) iso H . C31 1.00
H321 -0.08020(0) 0.18660(0) 0.32110(0) 0.1200(0) iso H . C32 1.00
H322 -0.20120(0) 0.21880(0) 0.32750(0) 0.1200(0) iso H . C32 1.00
H331 -0.05900(0) 0.29930(0) 0.37020(0) 0.1200(0) iso H . C33 1.00
H332 0.00480(0) 0.24580(0) 0.42570(0) 0.1200(0) iso H . C33 1.00
H333 -0.11230(0) 0.27630(0) 0.43530(0) 0.1200(0) iso H . C33 1.00
H341 0.17430(0) -0.01390(0) 0.34230(0) 0.1200(0) iso H . C34 1.00
H342 0.26620(0) -0.03370(0) 0.41320(0) 0.1200(0) iso H . C34 1.00
H351 0.32830(0) -0.06520(0) 0.31240(0) 0.1200(0) iso H . C35 1.00
H352 0.41090(0) -0.00750(0) 0.35060(0) 0.1200(0) iso H . C35 1.00
H353 0.32050(0) 0.01220(0) 0.28350(0) 0.1200(0) iso H . C35 1.00
H361 0.43800(0) 0.09710(0) 0.41630(0) 0.1200(0) iso H . C36 1.00
H362 0.39210(0) 0.05550(0) 0.48770(0) 0.1200(0) iso H . C36 1.00
H371 0.45390(0) 0.16460(0) 0.51640(0) 0.1200(0) iso H . C37 1.00
H372 0.32360(0) 0.16430(0) 0.51620(0) 0.1200(0) iso H . C37 1.00
H373 0.37020(0) 0.19870(0) 0.45300(0) 0.1200(0) iso H . C37 1.00

loop_
_atom_type_symbol
_atom_type_description
_atom_type_scat_dispersion_real
_atom_type_scat_dispersion_imag
_atom_type_scat_source
Cu Cu -1.9646 0.5888 'International Tables Vol C Tables 4.2.6.8 and 6.1.1.4'
Li Li 0.0008 0.0003 'International Tables Vol C Tables 4.2.6.8 and 6.1.1.4'
O O 0.0492 0.0322 'International Tables Vol C Tables 4.2.6.8 and 6.1.1.4'
N N 0.0311 0.0180 'International Tables Vol C Tables 4.2.6.8 and 6.1.1.4'
C C 0.0181 0.0091 'International Tables Vol C Tables 4.2.6.8 and 6.1.1.4'
H H 0.0000 0.0000 'International Tables Vol C Tables 4.2.6.8 and 6.1.1.4'

loop_
_geom_angle_atom_site_label_1
_geom_angle_atom_site_label_2
_geom_angle_atom_site_label_3
_geom_angle
_geom_angle_publ_flag
N3 CU1 N4 89.8(2) yes
N2 CU1 N4 177.0(2) yes
N2 CU1 N3 88.8(2) yes
N1 CU1 N4 90.4(2) yes
N1 CU1 N3 178.1(2) yes
N1 CU1 N2 91.1(2) yes
C8 LI1 C9 33.0(2) yes
C7 LI1 C9 55.8(3) yes
C7 LI1 C8 35.6(3) yes
C6 LI1 C9 52.7(3) yes
C6 LI1 C8 55.5(3) yes
C6 LI1 C7 33.6(2) yes
O2 LI1 C9 134.6(6) yes
O2 LI1 C8 104.1(5) yes
O2 LI1 C7 99.8(5) yes
O2 LI1 C6 127.6(6) yes
O1 LI1 C9 115.0(5) yes
O1 LI1 C8 146.2(6) yes
O1 LI1 C7 156.0(7) yes
O1 LI1 C6 122.4(6) yes
O1 LI1 O2 100.6(6) yes
LI1 O1 C44B 123.1(7) yes
LI1 O1 C44A 127.2(8) yes
LI1 O1 C41 127.1(6) yes
C44A O1 C44B 34.2(9) yes
C41 O1 C44B 108.7(8) yes
C41 O1 C44A 101.2(8) yes
LI1 O2 C48B 111.7(9) yes
LI1 O2 C45B 124.7(7) yes
LI1 O2 C48A 122.2(7) yes
LI1 O2 C45A 118(1) yes
C45B O2 C48B 119(1) yes
C48A O2 C48B 39(1) yes
C48A O2 C45B 111.2(9) yes
C45A O2 C48B 130(1) yes
C45A O2 C45B 29(1) yes
C45A O2 C48A 103(1) yes
CU1 N1 C4 126.7(3) yes
CU1 N1 C1 124.7(3) yes
C1 N1 C4 108.1(4) yes
CU1 N2 C9 124.4(3) yes
CU1 N2 C6 125.0(3) yes
C6 N2 C9 108.8(4) yes
CU1 N3 C14 125.2(3) yes
CU1 N3 C11 127.4(3) yes
C11 N3 C14 107.3(4) yes
CU1 N4 C20 119.6(3) yes
CU1 N4 C16 118.4(3) yes
C16 N4 C20 119.4(4) yes
N1 C1 C21 118.8(4) yes
N1 C1 C2 108.1(4) yes
C2 C1 C21 131.7(5) yes
C1 C2 C3 108.5(5) yes
C2 C3 C4 106.1(5) yes
N1 C4 C3 109.2(4) yes
C3 C4 C5 129.3(5) yes
N1 C4 C5 121.4(4) yes
C4 C5 C24 109.9(4) yes
C4 C5 C22 110.6(4) yes
C4 C5 C6 110.8(4) yes
C22 C5 C24 108.7(4) yes
C6 C5 C24 106.4(5) yes
C6 C5 C22 110.3(4) yes
N2 C6 C5 120.2(3) yes
LI1 C6 C5 118.9(4) yes
LI1 C6 N2 80.0(4) yes
C5 C6 C7 131.7(4) yes
N2 C6 C7 107.8(4) yes
LI1 C6 C7 62.9(4) yes
LI1 C7 C6 83.6(4) yes
C6 C7 C8 107.0(4) yes
LI1 C7 C8 72.8(5) yes
LI1 C8 C7 71.6(4) yes
C7 C8 C9 108.6(5) yes
LI1 C8 C9 83.5(4) yes
N2 C9 C8 107.8(4) yes
LI1 C9 C8 63.5(4) yes
LI1 C9 N2 79.9(4) yes
C8 C9 C10 130.5(4) yes
N2 C9 C10 121.5(4) yes
LI1 C9 C10 126.9(4) yes
C9 C10 C28 110.6(5) yes
C9 C10 C26 109.4(4) yes
C9 C10 C11 111.9(4) yes
C26 C10 C28 108.1(4) yes
C11 C10 C28 106.5(4) yes
C11 C10 C26 110.2(5) yes
N3 C11 C10 119.2(4) yes
C10 C11 C12 132.2(5) yes
N3 C11 C12 108.5(4) yes
C11 C12 C13 108.3(4) yes
C12 C13 C14 105.6(5) yes
N3 C14 C13 110.3(4) yes
C13 C14 C15 131.9(4) yes
N3 C14 C15 117.8(4) yes
C14 C15 C32 111.3(3) yes
C14 C15 C30 110.2(4) yes
C14 C15 C16 106.6(4) yes
C30 C15 C32 109.9(4) yes
C16 C15 C32 108.9(4) yes
C16 C15 C30 109.9(4) yes
N4 C16 C15 116.6(3) yes
C15 C16 C17 121.9(4) yes
N4 C16 C17 121.4(4) yes
C16 C17 C18 119.1(4) yes
C17 C18 C19 119.6(4) yes
C18 C19 C20 120.6(4) yes
N4 C20 C19 119.6(4) yes
C19 C20 C21 120.9(4) yes
N4 C20 C21 119.4(3) yes
C1 C21 C20 115.2(4) yes
C20 C21 C36 110.4(4) yes
C20 C21 C34 106.0(4) yes
C1 C21 C36 108.5(4) yes
C1 C21 C34 108.6(4) yes
C34 C21 C36 107.8(5) yes
C5 C22 C23 117.2(6) yes
C5 C24 C25 116.9(6) yes
C10 C26 C27 116.6(5) yes
C10 C28 C29 116.1(6) yes
C15 C30 C31 113.9(5) yes
C15 C32 C33 114.9(4) yes
C21 C34 C35 115.0(6) yes
C21 C36 C37 114.3(6) yes
O1 C41 C42B 104.7(9) yes
O1 C41 C42A 111.5(8) yes
C42A C41 C42B 35(1) yes
C42B C43 C44B 98(1) yes
C44A C43 C44B 34(1) yes
C44A C43 C42B 106(1) yes
C42A C43 C44B 107(1) yes
C42A C43 C42B 31.6(9) yes
C42A C43 C44A 96(1) yes
C41 C42A C43 104(1) yes
C43 C42A C42B 80(2) yes
C41 C42A C42B 77(2) yes
O1 C44A C43 98(1) yes
C43 C44A C44B 66(2) yes
O1 C44A C44B 68(2) yes
C43 C42B C42A 68(2) yes
C41 C42B C42A 68(2) yes
C41 C42B C43 97(1) yes
C43 C44B C44A 81(2) yes
O1 C44B C44A 78(2) yes
O1 C44B C43 108(1) yes
O2 C45A C46B 91(1) yes
O2 C45A C45B 74(2) yes
O2 C45A C46A 116(2) yes
C45B C45A C46B 63(2) yes
C46A C45A C46B 32(1) yes
C46A C45A C45B 89(3) yes
C45A C46A C46B 86(2) yes
C45A C46A C45B 26(1) yes
C45A C46A C47A 94(2) yes
C45B C46A C46B 65(2) yes
C47A C46A C46B 56(2) yes
C47A C46A C45B 92(2) yes
C46A C47A C47B 116(2) yes
C46A C47A C46B 37(1) yes
C46A C47A C48A 115(2) yes
C46B C47A C47B 80(2) yes
C48A C47A C47B 67(2) yes
C48A C47A C46B 108(2) yes
O2 C48A C47A 103(1) yes
C47A C48A C48B 114(2) yes
C47A C48A C47B 43(1) yes
O2 C48A C48B 72(2) yes
O2 C48A C47B 98(1) yes
C47B C48A C48B 72(2) yes
C45A C45B C46A 65(2) yes
O2 C45B C46A 109(1) yes
O2 C45B C45A 77(2) yes
C46A C45B C46B 33(1) yes
C45A C45B C46B 93(3) yes
O2 C45B C46B 100(1) yes
C47A C46B C45B 111(2) yes
C46A C46B C45B 82(2) yes
C46A C46B C47A 87(2) yes
C45A C46B C45B 25(1) yes
C45A C46B C47A 95(2) yes
C45A C46B C46A 62(2) yes
C45B C46B C47B 104(1) yes
C47A C46B C47B 46(1) yes
C46A C46B C47B 132(2) yes
C45A C46B C47B 107(1) yes
C48A C47B C46B 97(1) yes
C47A C47B C46B 54(1) yes
C47A C47B C48A 70(2) yes
C46B C47B C48B 113(2) yes
C48A C47B C48B 37(1) yes
C47A C47B C48B 106(2) yes
C48A C48B C47B 71(2) yes
O2 C48B C47B 96(1) yes
O2 C48B C48A 69(2) yes

loop_
_geom_bond_atom_site_label_1
_geom_bond_atom_site_label_2
_geom_bond_distance
_geom_bond_publ_flag
CU1 N1 1.883(4) yes
CU1 N2 1.951(4) yes
CU1 N3 1.895(4) yes
CU1 N4 2.119(4) yes
LI1 O1 1.89(1) yes
LI1 O2 2.00(1) yes
LI1 C6 2.52(1) yes
LI1 C7 2.25(1) yes
LI1 C8 2.27(1) yes
LI1 C9 2.52(1) yes
O1 C41 1.415(9) yes
O1 C44A 1.54(1) yes
O1 C44B 1.46(1) yes
O2 C45A 1.48(2) yes
O2 C48A 1.46(1) yes
O2 C45B 1.46(1) yes
O2 C48B 1.49(2) yes
N1 C1 1.374(5) yes
N1 C4 1.372(6) yes
N2 C6 1.373(6) yes
N2 C9 1.373(6) yes
N3 C11 1.394(6) yes
N3 C14 1.359(6) yes
N4 C16 1.352(6) yes
N4 C20 1.349(6) yes
C1 C2 1.373(9) yes
C1 C21 1.520(7) yes
C2 C3 1.404(8) yes
C3 C4 1.384(8) yes
C4 C5 1.524(6) yes
C5 C6 1.520(8) yes
C5 C22 1.537(9) yes
C5 C24 1.545(9) yes
C6 C7 1.400(6) yes
C7 C8 1.384(8) yes
C8 C9 1.381(6) yes
C9 C10 1.522(8) yes
C10 C11 1.516(8) yes
C10 C26 1.555(8) yes
C10 C28 1.550(8) yes
C11 C12 1.355(7) yes
C12 C13 1.422(8) yes
C13 C14 1.374(7) yes
C14 C15 1.520(7) yes
C15 C16 1.556(6) yes
C15 C30 1.566(8) yes
C15 C32 1.542(7) yes
C16 C17 1.380(5) yes
C17 C18 1.375(6) yes
C18 C19 1.344(7) yes
C19 C20 1.403(6) yes
C20 C21 1.512(7) yes
C21 C34 1.545(9) yes
C21 C36 1.575(7) yes
C22 C23 1.47(1) yes
C24 C25 1.51(1) yes
C26 C27 1.519(9) yes
C28 C29 1.48(1) yes
C30 C31 1.547(8) yes
C32 C33 1.509(8) yes
C34 C35 1.53(1) yes
C36 C37 1.51(1) yes
C41 C42A 1.44(2) yes
C41 C42B 1.51(2) yes
C43 C42A 1.55(1) yes
C43 C44A 1.59(2) yes
C43 C42B 1.65(2) yes
C43 C44B 1.47(2) yes
C42A C42B 0.88(2) yes
C44A C44B 0.89(2) yes
C45A C46A 1.53(3) yes
C45A C45B 0.73(2) yes
C45A C46B 1.74(2) yes
C46A C47A 1.54(3) yes
C46A C45B 1.69(3) yes
C46A C46B 0.92(3) yes
C47A C48A 1.54(2) yes
C47A C46B 1.27(2) yes
C47A C47B 1.12(3) yes
C48A C47B 1.51(2) yes
C48A C48B 0.97(2) yes
C45B C46B 1.54(2) yes
C46B C47B 1.54(2) yes
C47B C48B 1.52(2) yes
